data_1571944
loop_
_publ_author_name
'Arnold, Robert E.'
'Saska, Jan'
'Mesquita-Ribeiro, Raquel'
'Dajas-Bailador, Federico'
'Taylor, Laurence'
'Lewis, William'
'Argent, Stephen'
'Shao, Huiling'
'Houk, Kendall N.'
'Denton, Ross M.'

_publ_section_title
;
 Total synthesis, biological evaluation and biosynthetic re-evaluation of
 <i>Illicium</i>-derived neolignans.
;
_journal_issue 30
_journal_name_full 'Chemical science'
_journal_page_first 11783
_journal_page_last 11793
_journal_paper_doi 10.1039/d4sc03232b
_journal_volume 15
_journal_year 2024
_chemical_formula_moiety 'C29 H29.99 O4'
_chemical_formula_sum 'C29 H30 O4'
_chemical_formula_weight 442.53
_space_group_crystal_system monoclinic
_space_group_IT_number 15
_space_group_name_Hall '-I 2ya'
_space_group_name_H-M_alt 'I 1 2/a 1'
_atom_sites_solution_hydrogens geom
_atom_sites_solution_primary iterative
_atom_sites_solution_secondary difmap
_audit_creation_date 2017-11-24
_audit_creation_method
;
Olex2 1.2
(compiled 2017.08.10 svn.r3458 for OlexSys, GUI svn.r5381)
;
_audit_update_record
;
2024-01-23 deposited with the CCDC.	2024-06-13 downloaded from the CCDC.
;
_cell_angle_alpha 90
_cell_angle_beta 90.510(3)
_cell_angle_gamma 90
_cell_formula_units_Z 8
_cell_length_a 19.1851(6)
_cell_length_b 7.8229(2)
_cell_length_c 31.2872(11)
_cell_measurement_reflns_used 4865
_cell_measurement_temperature 120(2)
_cell_measurement_theta_max 74.0200
_cell_measurement_theta_min 4.6090
_cell_volume 4695.5(3)
_computing_cell_refinement 'CrysAlisPro 1.171.38.46 (Rigaku OD, 2015)'
_computing_data_collection 'CrysAlisPro 1.171.38.46 (Rigaku OD, 2015)'
_computing_data_reduction 'CrysAlisPro 1.171.38.46 (Rigaku OD, 2015)'
_computing_molecular_graphics 'Olex2 (Dolomanov et al., 2009)'
_computing_publication_material 'Olex2 (Dolomanov et al., 2009)'
_computing_structure_refinement 'ShelXL (Sheldrick, 2015)'
_computing_structure_solution 'olex2.solve (Bourhis et al., 2015)'
_diffrn_ambient_environment 'N2 gas'
_diffrn_ambient_temperature 120(2)
_diffrn_crystal_treatment 'flash frozen in gaseous N2'
_diffrn_detector 'CCD area detector'
_diffrn_detector_area_resol_mean 4.2207
_diffrn_detector_type 'Agilent Diffraction Titan S2 detector'
_diffrn_measured_fraction_theta_full 0.996
_diffrn_measured_fraction_theta_max 0.970
_diffrn_measurement_details
;
List of Runs (angles in degrees, time in seconds):

  # Type    Start    End  Width  t~exp~   \w     \q     \k     \f   Frames
#--------------------------------------------------------------------------
  1  \w     84.00 142.00   1.00   20.00    --  103.32  45.00 -60.00   58
  2  \w     60.00  90.00   1.00   20.00    --  103.32 -45.00-180.00   30
  3  \w     41.00  96.00   1.00   20.00    --  103.32 -45.00 -90.00   55
  4  \w     66.00  92.00   1.00   20.00    --  103.32 -45.00 -60.00   26
  5  \w     60.00  90.00   1.00   20.00    --  103.32 -30.00   0.00   30
  6  \w     37.00  87.00   1.00   20.00    --  103.32 -30.00  90.00   50
  7  \w     40.00  90.00   1.00   20.00    --  103.32 -45.00 150.00   50
  8  \w     63.00 121.00   1.00   20.00    --  103.32-125.00 120.00   58
  9  \w     37.00  90.00   1.00   20.00    --  103.32 -30.00 -30.00   53
 10  \w      2.00  28.00   1.00    5.00    --   43.06-125.00 -60.00   26
 11  \w     -8.00  28.00   1.00    5.00    --  -43.06  38.00-150.00   36
 12  \w    -47.00   3.00   1.00    5.00    --  -43.06  38.00  30.00   50
 13  \w   -111.00 -25.00   1.00    5.00    --  -43.06 -57.00  60.00   86
;
_diffrn_measurement_device '\k-geometry diffractometer'
_diffrn_measurement_device_type 'SuperNova, Titan S2'
_diffrn_measurement_method '\w scans'
_diffrn_measurement_specimen_support 'MiTeGen micromount'
_diffrn_orient_matrix_type 'CrysAlisPro convention (1999,Acta A55,543-557)'
_diffrn_orient_matrix_UB_11 -0.0773638000
_diffrn_orient_matrix_UB_12 0.0528865000
_diffrn_orient_matrix_UB_13 -0.0006953000
_diffrn_orient_matrix_UB_21 0.0057813000
_diffrn_orient_matrix_UB_22 0.0552550000
_diffrn_orient_matrix_UB_23 0.0471981000
_diffrn_orient_matrix_UB_31 0.0206306000
_diffrn_orient_matrix_UB_32 0.1814784000
_diffrn_orient_matrix_UB_33 -0.0140735000
_diffrn_radiation_monochromator mirror
_diffrn_radiation_probe x-ray
_diffrn_radiation_type CuK\a
_diffrn_radiation_wavelength 1.54184
_diffrn_reflns_av_R_equivalents 0.0230
_diffrn_reflns_av_unetI/netI 0.0263
_diffrn_reflns_Laue_measured_fraction_full 0.996
_diffrn_reflns_Laue_measured_fraction_max 0.970
_diffrn_reflns_limit_h_max 23
_diffrn_reflns_limit_h_min -21
_diffrn_reflns_limit_k_max 9
_diffrn_reflns_limit_k_min -6
_diffrn_reflns_limit_l_max 38
_diffrn_reflns_limit_l_min -37
_diffrn_reflns_number 9181
_diffrn_reflns_point_group_measured_fraction_full 0.996
_diffrn_reflns_point_group_measured_fraction_max 0.970
_diffrn_reflns_theta_full 67.684
_diffrn_reflns_theta_max 73.693
_diffrn_reflns_theta_min 2.825
_diffrn_source 'microfocus sealed tube'
_diffrn_source_type 'Agilent Diffraction microfocus tube'
_exptl_absorpt_coefficient_mu 0.655
_exptl_absorpt_correction_T_max 1.000
_exptl_absorpt_correction_T_min 0.563
_exptl_absorpt_correction_type gaussian
_exptl_absorpt_process_details
;
CrysAlisPro 1.171.38.46 (Rigaku Oxford Diffraction, 2015)
Numerical absorption correction based on gaussian integration over
			a multifaceted crystal model
Empirical absorption correction using spherical harmonics,
 implemented in SCALE3 ABSPACK scaling algorithm.
;
_exptl_crystal_colour 'clear colourless'
_exptl_crystal_colour_lustre clear
_exptl_crystal_colour_primary colourless
_exptl_crystal_density_diffrn 1.252
_exptl_crystal_description plate
_exptl_crystal_F_000 1888
_exptl_crystal_recrystallization_method 'Re-crystallisation from solvent: diethyl ether, petroleum ether'
_exptl_crystal_size_max 0.32
_exptl_crystal_size_mid 0.283
_exptl_crystal_size_min 0.044
_refine_diff_density_max 0.489
_refine_diff_density_min -0.255
_refine_diff_density_rms 0.040
_refine_ls_extinction_method none
_refine_ls_goodness_of_fit_ref 1.040
_refine_ls_hydrogen_treatment constr
_refine_ls_matrix_type full
_refine_ls_number_parameters 387
_refine_ls_number_reflns 4611
_refine_ls_number_restraints 273
_refine_ls_restrained_S_all 1.079
_refine_ls_R_factor_all 0.0497
_refine_ls_R_factor_gt 0.0456
_refine_ls_shift/su_max 0.003
_refine_ls_shift/su_mean 0.000
_refine_ls_structure_factor_coef Fsqd
_refine_ls_weighting_details 'w=1/[\s^2^(Fo^2^)+(0.0657P)^2^+2.9875P] where P=(Fo^2^+2Fc^2^)/3'
_refine_ls_weighting_scheme calc
_refine_ls_wR_factor_gt 0.1214
_refine_ls_wR_factor_ref 0.1261
_reflns_Friedel_coverage 0.000
_reflns_number_gt 4160
_reflns_number_total 4611
_reflns_threshold_expression 'I > 2\s(I)'
_cod_data_source_file d4sc03232b2.cif
_cod_data_source_block 44
_cod_depositor_comments 'Adding full bibliography for 1571943--1571950.cif.'
_cod_database_code 1571944
_nottingham_internal_coll_name REARDE
_nottingham_internal_coll_number 17310
_nottingham_internal_coll_client REA/RD
_nottingham_internal_coll_type custom
_nottingham_internal_coll_frame_method '\w scans'
_nottingham_internal_coll_frame_time '20.00, 5.00'
_nottingham_internal_coll_frame_width 1.00
_nottingham_internal_coll_user pczwl
_nottingham_internal_coll_date 23/10/2017
_nottingham_internal_coll_location NOTTS
_nottingham_internal_coll_instrument 'GVA, PL13110002'
_nottingham_internal_process_date 24/10/2017
_nottingham_internal_process_user pczwl
_nottingham_internal_solution_date 24/10/2017
_nottingham_internal_solution_user pczwl
_nottingham_internal_refinement_date 20/11/2017
_nottingham_internal_refinement_user pczwl
_nottingham_internal_validation_date 24/11/2017
_nottingham_internal_validation_user pczwl
_nottingham_internal_archive_date 24/11/2017
_shelx_shelxl_version_number 2017/1
_chemical_oxdiff_formula 'C29 H30 O4'
_chemical_oxdiff_usercomment 'REARDE #17310 GVA-1298 IN FOMBLIN FILM ON A MICROMOUNT FOR REA/RD'
_shelx_space_group_comment
;
The symmetry employed for this shelxl refinement is uniquely defined
by the following loop, which should always be used as a source of
symmetry information in preference to the above space-group names.
They are only intended as comments.
;
_shelx_estimated_absorpt_t_max 0.972
_shelx_estimated_absorpt_t_min 0.818
_reflns_odcompleteness_completeness 99.67
_reflns_odcompleteness_iscentric 1
_reflns_odcompleteness_theta 67.13
_olex2_refinement_description
;
1. Fixed Uiso
 At 1.2 times of:
  All C(H) groups, All C(H,H) groups, All C(H,H,H,H) groups
 At 1.5 times of:
  All C(H,H,H) groups
2. Restrained distances
 C20A-C19 \\sim C20-C19
 with sigma of 0.02
 C20-C21 \\sim C21A-C20A \\sim C21B-C20A
 with sigma of 0.02
 C30A-C26 \\sim C30-C26 \\sim C19-C9
 with sigma of 0.02
 C30B-C26 \\sim C30-C26 \\sim C26-C30A \\sim C19-C9
 with sigma of 0.02
 C31A-C32A \\sim C32-C31 \\sim C20-C21 \\sim C21A-C20A \\sim C21B-C20A
 with sigma of 0.02
 C21A-C20A \\sim C21B-C20A \\sim C20-C21 \\sim C32B-C31B \\sim C32-C31 \\sim
C31A-C32A
 with sigma of 0.02
 C20A-C19 \\sim C20-C19 \\sim C30A-C31A \\sim C30-C31
 with sigma of 0.02
 C20-C19 \\sim C20A-C19 \\sim C31B-C30B \\sim C30-C31 \\sim C31A-C30A
 with sigma of 0.02
3. Uiso/Uaniso restraints and constraints
C19 \\sim C20 \\sim C20A \\sim C21 \\sim C21A \\sim C21B \\sim C30 \\sim C30A
\\sim C30B \\sim C31 \\sim C31A \\sim C31B \\sim C32 \\sim C32A \\sim C32B:
within 2A with sigma of 0.01 and sigma for terminal atoms of 0.02
4. Rigid body (RIGU) restrains
 C19, C20, C20A, C21, C21A, C21B, C30, C30A, C30B, C31, C31A, C31B, C32, C32A,
 C32B
 with sigma for 1-2 distances of 0.004 and sigma for 1-3 distances of 0.004
5. Others
 1*[Sof(H19A)+Sof(H19B)+Sof(H19C)+Sof(H19D)+Sof(C20)+Sof(H20)+Sof(C20A)+
 Sof(C21)+Sof(H21A)+Sof(H21B)]+1*[Sof(H20A)+Sof(C21A)+Sof(H21C)+Sof(H21D)]+1*
 [Sof(H20B)+Sof(C21B)+Sof(H21E)+Sof(H21F)]=1 with esd of 0.001
 1*[Sof(C30)+Sof(H30A)+Sof(H30B)+Sof(C31)+Sof(H31)+Sof(C32)+Sof(H32A)+
 Sof(H32B)]+1*[Sof(C30A)+Sof(H30C)+Sof(H30D)+Sof(C31A)+Sof(H31A)+Sof(C32A)+
 Sof(H32C)+Sof(H32D)]+1*[Sof(C30B)+Sof(H30E)+Sof(H30F)+Sof(C31B)+Sof(H31B)+
 Sof(C32B)+Sof(H32E)+Sof(H32F)]=1 with esd of 0.001
 Sof(C30)=Sof(H30A)=Sof(H30B)=Sof(C31)=Sof(H31)=Sof(C32)=Sof(H32A)=Sof(H32B)=
 FVAR(1)
 Sof(H19C)=Sof(H19D)=Sof(C20A)=1-FVAR(2)
 Sof(H19A)=Sof(H19B)=Sof(C20)=Sof(H20)=Sof(C21)=Sof(H21A)=Sof(H21B)=FVAR(2)
 Sof(H20A)=Sof(C21A)=Sof(H21C)=Sof(H21D)=FVAR(3)
 Sof(H20B)=Sof(C21B)=Sof(H21E)=Sof(H21F)=FVAR(4)
 Sof(C30A)=Sof(H30C)=Sof(H30D)=Sof(C31A)=Sof(H31A)=Sof(C32A)=Sof(H32C)=
 Sof(H32D)=FVAR(5)
 Sof(C30B)=Sof(H30E)=Sof(H30F)=Sof(C31B)=Sof(H31B)=Sof(C32B)=Sof(H32E)=
 Sof(H32F)=FVAR(6)
6.a Ternary CH refined with riding coordinates:
 C6(H6)
6.b Secondary CH2 refined with riding coordinates:
 C5(H5A,H5B), C17(H17A,H17B), C19(H19A,H19B), C19(H19C,H19D), C30(H30A,H30B),
 C30A(H30C,H30D), C30B(H30E,H30F)
6.c Aromatic/amide H refined with riding coordinates:
 C7(H7), C8(H8), C10(H10), C11(H11), C14(H14), C15(H15), C20(H20), C20A(H20A),
 C20A(H20B), C24(H24), C25(H25), C27(H27), C31(H31), C31A(H31A), C31B(H31B)
6.d X=CH2 refined with riding coordinates:
 C21(H21A,H21B), C21A(H21C,H21D), C21B(H21E,H21F), C32(H32A,H32B), C32A(H32C,
 H32D), C32B(H32E,H32F)
6.e Idealised Me refined as rotating group:
 C18(H18A,H18B,H18C), C29(H29A,H29B,H29C)
;
_olex2_date_sample_data_collection 2017-10-23
_olex2_date_sample_submission 2017-10-20
_olex2_exptl_crystal_mounting_method "'in fomblin film on a micromount"
_olex2_submission_original_sample_id RA-235-002
_olex2_submission_special_instructions 'No special instructions were received'
_oxdiff_exptl_absorpt_empirical_details
;
Empirical correction (ABSPACK) includes:
- Absorption correction using spherical harmonics
- Frame scaling
;
_oxdiff_exptl_absorpt_empirical_full_max 1.159
_oxdiff_exptl_absorpt_empirical_full_min 0.868

loop_
_space_group_symop_operation_xyz
'x, y, z'
'-x+1/2, y, -z'
'x+1/2, y+1/2, z+1/2'
'-x+1, y+1/2, -z+1/2'
'-x, -y, -z'
'x-1/2, -y, z'
'-x+1/2, -y+1/2, -z+1/2'
'x, -y+1/2, z+1/2'

loop_
_atom_site_label
_atom_site_type_symbol
_atom_site_fract_x
_atom_site_fract_y
_atom_site_fract_z
_atom_site_U_iso_or_equiv
_atom_site_adp_type
_atom_site_occupancy
_atom_site_site_symmetry_order
_atom_site_calc_flag
_atom_site_refinement_flags_posn
_atom_site_refinement_flags_adp
_atom_site_refinement_flags_occupancy
_atom_site_disorder_assembly
_atom_site_disorder_group
O1 O 0.48845(6) 0.59798(13) 0.60220(3) 0.0321(2) Uani 1 1 d . . . . .
C2 C 0.50651(7) 0.43533(18) 0.58960(4) 0.0274(3) Uani 1 1 d . . . . .
C3 C 0.49060(7) 0.28875(18) 0.61294(4) 0.0265(3) Uani 1 1 d . . . . .
C4 C 0.44707(7) 0.29609(18) 0.65397(4) 0.0270(3) Uani 1 1 d . . . . .
C5 C 0.42070(7) 0.4827(2) 0.66032(5) 0.0321(3) Uani 1 1 d . . . . .
H5A H 0.377355 0.499446 0.643419 0.039 Uiso 1 1 calc R . . . .
H5B H 0.409427 0.500423 0.690815 0.039 Uiso 1 1 calc R . . . .
C6 C 0.47388(8) 0.61398(19) 0.64686(5) 0.0311(3) Uani 1 1 d . . . . .
H6 H 0.454663 0.730694 0.652323 0.037 Uiso 1 1 calc R . . . .
C7 C 0.54141(8) 0.4227(2) 0.55085(4) 0.0326(3) Uani 1 1 d . . . . .
H7 H 0.551475 0.522779 0.534869 0.039 Uiso 1 1 calc R . . . .
C8 C 0.56135(8) 0.2642(2) 0.53570(5) 0.0351(3) Uani 1 1 d . . . . .
H8 H 0.584417 0.256541 0.509031 0.042 Uiso 1 1 calc R . . . .
C9 C 0.54824(8) 0.1153(2) 0.55885(5) 0.0333(3) Uani 1 1 d D . . . .
C10 C 0.51276(7) 0.13158(19) 0.59715(4) 0.0294(3) Uani 1 1 d . . . . .
H10 H 0.503225 0.031399 0.613229 0.035 Uiso 1 1 calc R . . . .
C11 C 0.38479(7) 0.1823(2) 0.64698(4) 0.0291(3) Uani 1 1 d . . . . .
H11 H 0.353790 0.212009 0.624327 0.035 Uiso 1 1 calc R . . . .
C12 C 0.36913(7) 0.04323(19) 0.66980(4) 0.0265(3) Uani 1 1 d . . . . .
C13 C 0.41528(7) -0.00943(18) 0.70591(4) 0.0263(3) Uani 1 1 d . . . . .
C14 C 0.47419(7) 0.10465(19) 0.71584(4) 0.0280(3) Uani 1 1 d . . . . .
H14 H 0.502281 0.080506 0.740258 0.034 Uiso 1 1 calc R . . . .
C15 C 0.48984(7) 0.24025(19) 0.69207(4) 0.0273(3) Uani 1 1 d . . . . .
H15 H 0.530022 0.305072 0.699526 0.033 Uiso 1 1 calc R . . . .
O16 O 0.53408(5) 0.59227(13) 0.67146(3) 0.0313(2) Uani 1 1 d . . . . .
C17 C 0.58550(9) 0.7228(2) 0.66592(6) 0.0416(4) Uani 1 1 d . . . . .
H17A H 0.567433 0.833859 0.676206 0.050 Uiso 1 1 calc R . . . .
H17B H 0.597009 0.734513 0.635274 0.050 Uiso 1 1 calc R . . . .
C18 C 0.64883(10) 0.6738(2) 0.69082(7) 0.0531(5) Uani 1 1 d . . . . .
H18A H 0.663938 0.559300 0.682173 0.080 Uiso 1 1 calc GR . . . .
H18B H 0.638084 0.673589 0.721381 0.080 Uiso 1 1 calc GR . . . .
H18C H 0.686191 0.756089 0.685303 0.080 Uiso 1 1 calc GR . . . .
C19 C 0.57067(10) -0.0590(2) 0.54272(6) 0.0448(4) Uani 1 1 d D U . . .
H19A H 0.572752 -0.138516 0.567307 0.054 Uiso 0.652(5) 1 calc R . P A 1
H19B H 0.534402 -0.102035 0.522745 0.054 Uiso 0.652(5) 1 calc R . P A 1
H19C H 0.561349 -0.068849 0.511640 0.054 Uiso 0.348(5) 1 calc R . P A 2
H19D H 0.544719 -0.150402 0.557597 0.054 Uiso 0.348(5) 1 calc R . P A 2
C20 C 0.63666(15) -0.0635(3) 0.52139(9) 0.0418(7) Uani 0.652(5) 1 d D U P A 1
H20 H 0.676403 -0.023459 0.536704 0.050 Uiso 0.652(5) 1 calc R . P A 1
C20A C 0.6517(4) -0.0758(11) 0.5523(3) 0.077(2) Uani 0.348(5) 1 d D U P A 2
H20A H 0.667163 -0.103469 0.580398 0.093 Uiso 0.199(6) 1 calc R . P B 3
H20B H 0.683444 0.013624 0.545839 0.093 Uiso 0.149(6) 1 calc R . P C 4
C21 C 0.64599(18) -0.1193(4) 0.48203(9) 0.0569(9) Uani 0.652(5) 1 d D U P A 1
H21A H 0.607434 -0.160274 0.465759 0.068 Uiso 0.652(5) 1 calc R . P A 1
H21B H 0.691268 -0.118459 0.469982 0.068 Uiso 0.652(5) 1 calc R . P A 1
C21A C 0.7013(7) -0.0503(16) 0.5199(5) 0.078(4) Uani 0.199(6) 1 d D U P A 3
H21C H 0.686362 -0.022531 0.491683 0.093 Uiso 0.199(6) 1 calc R . P B 3
H21D H 0.749629 -0.060869 0.526220 0.093 Uiso 0.199(6) 1 calc R . P B 3
C21B C 0.6731(10) -0.224(2) 0.5701(4) 0.091(5) Uani 0.149(6) 1 d D U P A 4
H21E H 0.640206 -0.311045 0.576263 0.110 Uiso 0.149(6) 1 calc R . P C 4
H21F H 0.721084 -0.241022 0.576591 0.110 Uiso 0.149(6) 1 calc R . P C 4
C22 C 0.30863(7) -0.06603(19) 0.65768(5) 0.0292(3) Uani 1 1 d . . . . .
C23 C 0.25187(7) -0.08710(18) 0.68527(5) 0.0289(3) Uani 1 1 d . . . . .
C24 C 0.19455(8) -0.1834(2) 0.67208(6) 0.0379(4) Uani 1 1 d . . . . .
H24 H 0.155769 -0.196716 0.690462 0.046 Uiso 1 1 calc R . . . .
C25 C 0.19412(9) -0.2598(2) 0.63220(6) 0.0450(4) Uani 1 1 d . . . . .
H25 H 0.154425 -0.323796 0.623442 0.054 Uiso 1 1 calc R . . . .
C26 C 0.25003(9) -0.2454(2) 0.60466(6) 0.0444(4) Uani 1 1 d D . . . .
C27 C 0.30664(8) -0.1466(2) 0.61813(5) 0.0369(3) Uani 1 1 d . . . . .
H27 H 0.345223 -0.133958 0.599572 0.044 Uiso 1 1 calc R . . . .
O28 O 0.25718(5) -0.00368(14) 0.72339(3) 0.0322(2) Uani 1 1 d . . . . .
C29 C 0.20171(8) -0.0259(2) 0.75305(5) 0.0415(4) Uani 1 1 d . . . . .
H29A H 0.158071 0.015684 0.740274 0.062 Uiso 1 1 calc GR . . . .
H29B H 0.211981 0.038917 0.779167 0.062 Uiso 1 1 calc GR . . . .
H29C H 0.197030 -0.147396 0.760057 0.062 Uiso 1 1 calc GR . . . .
C30 C 0.2462(12) -0.3443(12) 0.5630(3) 0.0486(16) Uani 0.477(6) 1 d D U P D 1
H30A H 0.207328 -0.295495 0.545944 0.058 Uiso 0.477(6) 1 calc R . P D 1
H30B H 0.289607 -0.320340 0.547236 0.058 Uiso 0.477(6) 1 calc R . P D 1
C30A C 0.2621(6) -0.3161(19) 0.5591(4) 0.047(2) Uani 0.296(4) 1 d D U P D 2
H30C H 0.220641 -0.383670 0.550556 0.057 Uiso 0.296(4) 1 calc R . P D 2
H30D H 0.265413 -0.218129 0.539210 0.057 Uiso 0.296(4) 1 calc R . P D 2
C30B C 0.246(3) -0.330(3) 0.5608(6) 0.048(2) Uani 0.226(6) 1 d D U P D 6
H30E H 0.196397 -0.338305 0.551241 0.058 Uiso 0.226(6) 1 calc R . P D 6
H30F H 0.271600 -0.261758 0.539571 0.058 Uiso 0.226(6) 1 calc R . P D 6
C31 C 0.2367(3) -0.5322(6) 0.56363(13) 0.0437(11) Uani 0.477(6) 1 d D U P D 1
H31 H 0.229917 -0.585718 0.536662 0.052 Uiso 0.477(6) 1 calc R . P D 1
C31A C 0.3256(4) -0.4259(9) 0.5536(2) 0.0551(15) Uani 0.296(4) 1 d D U P D 2
H31A H 0.368292 -0.371834 0.561154 0.066 Uiso 0.296(4) 1 calc R . P D 2
C31B C 0.2769(6) -0.5048(11) 0.5650(3) 0.0485(18) Uani 0.226(6) 1 d D U P D 6
H31B H 0.324092 -0.534764 0.559801 0.058 Uiso 0.226(6) 1 calc R . P D 6
C32 C 0.2367(2) -0.6377(5) 0.59855(16) 0.0430(11) Uani 0.477(6) 1 d D U P D 1
H32A H 0.243284 -0.591360 0.626363 0.052 Uiso 0.477(6) 1 calc R . P D 1
H32B H 0.230082 -0.757187 0.594967 0.052 Uiso 0.477(6) 1 calc R . P D 1
C32A C 0.3317(3) -0.5777(8) 0.54069(19) 0.0450(14) Uani 0.296(4) 1 d D U P D 2
H32C H 0.291507 -0.641083 0.532511 0.054 Uiso 0.296(4) 1 calc R . P D 2
H32D H 0.376540 -0.628814 0.539132 0.054 Uiso 0.296(4) 1 calc R . P D 2
C32B C 0.2277(7) -0.6081(15) 0.5771(6) 0.074(4) Uani 0.226(6) 1 d D U P D 6
H32E H 0.181928 -0.565743 0.581501 0.089 Uiso 0.226(6) 1 calc R . P D 6
H32F H 0.237573 -0.725801 0.581521 0.089 Uiso 0.226(6) 1 calc R . P D 6
O33 O 0.40616(5) -0.14351(13) 0.72530(3) 0.0319(2) Uani 1 1 d . . . . .

loop_
_atom_site_aniso_label
_atom_site_aniso_U_11
_atom_site_aniso_U_22
_atom_site_aniso_U_33
_atom_site_aniso_U_23
_atom_site_aniso_U_13
_atom_site_aniso_U_12
O1 0.0389(6) 0.0283(5) 0.0292(5) 0.0029(4) 0.0017(4) -0.0002(4)
C2 0.0285(7) 0.0276(7) 0.0260(6) 0.0002(5) -0.0014(5) -0.0033(5)
C3 0.0240(6) 0.0318(7) 0.0236(6) 0.0024(5) 0.0002(5) -0.0037(5)
C4 0.0241(6) 0.0316(7) 0.0254(6) 0.0034(5) 0.0024(5) -0.0005(5)
C5 0.0276(7) 0.0361(8) 0.0327(7) 0.0013(6) 0.0038(5) 0.0046(6)
C6 0.0329(7) 0.0313(7) 0.0292(7) -0.0011(6) 0.0020(5) 0.0044(6)
C7 0.0381(8) 0.0343(7) 0.0254(7) 0.0042(6) 0.0020(6) -0.0080(6)
C8 0.0399(8) 0.0406(8) 0.0250(7) -0.0009(6) 0.0057(6) -0.0067(7)
C9 0.0361(7) 0.0348(8) 0.0291(7) -0.0026(6) 0.0030(6) -0.0033(6)
C10 0.0303(7) 0.0291(7) 0.0288(7) 0.0029(5) 0.0014(5) -0.0048(5)
C11 0.0229(6) 0.0380(8) 0.0265(6) 0.0040(6) 0.0002(5) 0.0003(6)
C12 0.0206(6) 0.0335(7) 0.0255(6) 0.0006(5) 0.0034(5) 0.0005(5)
C13 0.0236(6) 0.0305(7) 0.0248(6) 0.0014(5) 0.0049(5) 0.0020(5)
C14 0.0237(6) 0.0370(7) 0.0232(6) 0.0021(6) 0.0002(5) 0.0006(5)
C15 0.0222(6) 0.0344(7) 0.0252(6) -0.0004(5) 0.0025(5) -0.0007(5)
O16 0.0338(5) 0.0284(5) 0.0318(5) -0.0011(4) -0.0010(4) -0.0019(4)
C17 0.0434(9) 0.0286(7) 0.0529(10) 0.0024(7) -0.0054(7) -0.0060(7)
C18 0.0475(10) 0.0333(9) 0.0783(13) 0.0025(9) -0.0178(9) -0.0097(7)
C19 0.0588(10) 0.0382(9) 0.0375(8) -0.0037(7) 0.0082(7) 0.0016(8)
C20 0.0462(14) 0.0345(13) 0.0448(15) 0.0002(11) 0.0033(11) 0.0074(10)
C20A 0.064(3) 0.088(4) 0.079(4) -0.012(3) 0.019(3) 0.025(3)
C21 0.0572(18) 0.069(2) 0.0452(15) 0.0020(14) 0.0155(13) 0.0200(15)
C21A 0.070(6) 0.067(6) 0.097(7) -0.017(6) 0.037(5) 0.002(5)
C21B 0.065(9) 0.087(9) 0.123(13) -0.012(8) 0.012(9) 0.019(8)
C22 0.0228(6) 0.0323(7) 0.0322(7) 0.0050(6) -0.0019(5) 0.0023(5)
C23 0.0243(6) 0.0277(7) 0.0348(7) 0.0049(6) -0.0012(5) 0.0019(5)
C24 0.0259(7) 0.0354(8) 0.0524(9) 0.0067(7) -0.0011(6) -0.0026(6)
C25 0.0342(8) 0.0408(9) 0.0596(11) -0.0022(8) -0.0130(7) -0.0054(7)
C26 0.0402(9) 0.0466(10) 0.0462(9) -0.0070(8) -0.0129(7) 0.0040(7)
C27 0.0301(7) 0.0468(9) 0.0337(7) -0.0020(7) -0.0046(6) 0.0046(7)
O28 0.0238(5) 0.0382(6) 0.0349(5) 0.0032(4) 0.0077(4) -0.0017(4)
C29 0.0287(7) 0.0574(10) 0.0386(8) 0.0115(8) 0.0102(6) 0.0008(7)
C30 0.043(3) 0.056(3) 0.047(3) -0.013(2) -0.010(2) -0.008(3)
C30A 0.049(4) 0.049(4) 0.043(3) -0.005(3) -0.027(3) -0.003(3)
C30B 0.047(4) 0.051(4) 0.046(4) -0.009(4) -0.014(4) -0.003(4)
C31 0.046(3) 0.044(2) 0.0410(19) -0.0118(16) -0.0034(17) 0.0015(19)
C31A 0.056(3) 0.062(3) 0.048(3) -0.003(2) -0.012(2) -0.006(3)
C31B 0.043(3) 0.049(3) 0.053(3) -0.003(3) -0.017(3) -0.003(3)
C32 0.0372(19) 0.045(2) 0.047(2) -0.0088(18) -0.0048(17) 0.0124(15)
C32A 0.044(3) 0.047(3) 0.044(3) -0.002(2) 0.002(2) 0.002(2)
C32B 0.064(6) 0.066(6) 0.093(9) -0.002(7) 0.005(7) 0.010(5)
O33 0.0304(5) 0.0330(5) 0.0324(5) 0.0060(4) 0.0007(4) -0.0006(4)

loop_
_atom_type_symbol
_atom_type_description
_atom_type_scat_dispersion_real
_atom_type_scat_dispersion_imag
_atom_type_scat_source
C C 0.0181 0.0091 'International Tables Vol C Tables 4.2.6.8 and 6.1.1.4'
H H 0.0000 0.0000 'International Tables Vol C Tables 4.2.6.8 and 6.1.1.4'
O O 0.0492 0.0322 'International Tables Vol C Tables 4.2.6.8 and 6.1.1.4'

loop_
_exptl_crystal_face_index_h
_exptl_crystal_face_index_k
_exptl_crystal_face_index_l
_exptl_crystal_face_perp_dist
0 0 -1 0.0087
0 0 1 0.0357
1 0 0 0.1369
3 4 -5 0.1295
-5 2 -3 0.0873
-1 0 0 0.1607
-4 -4 5 0.1236
5 -2 1 0.1978
5 -2 17 0.1256
7 0 16 0.1002
-6 2 15 0.0856
-7 -1 16 0.1187

loop_
_geom_angle_atom_site_label_1
_geom_angle_atom_site_label_2
_geom_angle_atom_site_label_3
_geom_angle
_geom_angle_site_symmetry_1
_geom_angle_site_symmetry_3
_geom_angle_publ_flag
C2 O1 C6 114.31(11) . . ?
O1 C2 C3 123.56(12) . . ?
O1 C2 C7 116.03(12) . . ?
C7 C2 C3 120.40(13) . . ?
C2 C3 C4 121.94(13) . . ?
C10 C3 C2 118.11(12) . . ?
C10 C3 C4 119.90(12) . . ?
C3 C4 C5 108.70(11) . . ?
C11 C4 C3 107.04(11) . . ?
C11 C4 C5 108.32(11) . . ?
C11 C4 C15 111.71(12) . . ?
C15 C4 C3 110.71(11) . . ?
C15 C4 C5 110.25(12) . . ?
C4 C5 H5A 109.1 . . ?
C4 C5 H5B 109.1 . . ?
H5A C5 H5B 107.9 . . ?
C6 C5 C4 112.36(11) . . ?
C6 C5 H5A 109.1 . . ?
C6 C5 H5B 109.1 . . ?
O1 C6 C5 110.53(12) . . ?
O1 C6 H6 108.8 . . ?
C5 C6 H6 108.8 . . ?
O16 C6 O1 111.12(11) . . ?
O16 C6 C5 108.79(12) . . ?
O16 C6 H6 108.8 . . ?
C2 C7 H7 120.0 . . ?
C8 C7 C2 119.91(13) . . ?
C8 C7 H7 120.0 . . ?
C7 C8 H8 119.4 . . ?
C7 C8 C9 121.25(13) . . ?
C9 C8 H8 119.4 . . ?
C8 C9 C19 121.63(13) . . ?
C10 C9 C8 117.59(14) . . ?
C10 C9 C19 120.77(14) . . ?
C3 C10 H10 118.7 . . ?
C9 C10 C3 122.69(13) . . ?
C9 C10 H10 118.7 . . ?
C4 C11 H11 117.1 . . ?
C12 C11 C4 125.86(13) . . ?
C12 C11 H11 117.1 . . ?
C11 C12 C13 119.73(13) . . ?
C11 C12 C22 120.67(13) . . ?
C13 C12 C22 119.48(12) . . ?
C14 C13 C12 116.33(12) . . ?
O33 C13 C12 121.78(13) . . ?
O33 C13 C14 121.84(13) . . ?
C13 C14 H14 118.6 . . ?
C15 C14 C13 122.83(13) . . ?
C15 C14 H14 118.6 . . ?
C4 C15 H15 118.3 . . ?
C14 C15 C4 123.32(13) . . ?
C14 C15 H15 118.3 . . ?
C6 O16 C17 114.52(12) . . ?
O16 C17 H17A 110.1 . . ?
O16 C17 H17B 110.1 . . ?
O16 C17 C18 108.23(13) . . ?
H17A C17 H17B 108.4 . . ?
C18 C17 H17A 110.1 . . ?
C18 C17 H17B 110.1 . . ?
C17 C18 H18A 109.5 . . ?
C17 C18 H18B 109.5 . . ?
C17 C18 H18C 109.5 . . ?
H18A C18 H18B 109.5 . . ?
H18A C18 H18C 109.5 . . ?
H18B C18 H18C 109.5 . . ?
C9 C19 H19A 108.4 . . ?
C9 C19 H19B 108.4 . . ?
C9 C19 H19C 110.3 . . ?
C9 C19 H19D 110.3 . . ?
C9 C19 C20A 107.0(3) . . ?
H19A C19 H19B 107.5 . . ?
H19C C19 H19D 108.6 . . ?
C20 C19 C9 115.47(17) . . ?
C20 C19 H19A 108.4 . . ?
C20 C19 H19B 108.4 . . ?
C20A C19 H19C 110.3 . . ?
C20A C19 H19D 110.3 . . ?
C19 C20 H20 117.7 . . ?
C21 C20 C19 124.7(3) . . ?
C21 C20 H20 117.7 . . ?
C19 C20A H20A 119.4 . . ?
C19 C20A H20B 121.8 . . ?
C21A C20A C19 121.2(9) . . ?
C21A C20A H20A 119.4 . . ?
C21B C20A C19 116.3(11) . . ?
C21B C20A H20B 121.8 . . ?
C20 C21 H21A 120.0 . . ?
C20 C21 H21B 120.0 . . ?
H21A C21 H21B 120.0 . . ?
C20A C21A H21C 120.0 . . ?
C20A C21A H21D 120.0 . . ?
H21C C21A H21D 120.0 . . ?
C20A C21B H21E 120.0 . . ?
C20A C21B H21F 120.0 . . ?
H21E C21B H21F 120.0 . . ?
C23 C22 C12 121.20(13) . . ?
C27 C22 C12 120.19(13) . . ?
C27 C22 C23 118.60(14) . . ?
C24 C23 C22 119.71(14) . . ?
O28 C23 C22 115.42(12) . . ?
O28 C23 C24 124.83(13) . . ?
C23 C24 H24 120.0 . . ?
C25 C24 C23 119.94(15) . . ?
C25 C24 H24 120.0 . . ?
C24 C25 H25 119.1 . . ?
C24 C25 C26 121.83(15) . . ?
C26 C25 H25 119.1 . . ?
C25 C26 C27 117.49(16) . . ?
C25 C26 C30 117.4(9) . . ?
C25 C26 C30A 131.8(5) . . ?
C25 C26 C30B 119(2) . . ?
C27 C26 C30 125.0(9) . . ?
C27 C26 C30A 110.7(5) . . ?
C27 C26 C30B 123(2) . . ?
C22 C27 C26 122.39(15) . . ?
C22 C27 H27 118.8 . . ?
C26 C27 H27 118.8 . . ?
C23 O28 C29 117.39(12) . . ?
O28 C29 H29A 109.5 . . ?
O28 C29 H29B 109.5 . . ?
O28 C29 H29C 109.5 . . ?
H29A C29 H29B 109.5 . . ?
H29A C29 H29C 109.5 . . ?
H29B C29 H29C 109.5 . . ?
C26 C30 H30A 107.3 . . ?
C26 C30 H30B 107.3 . . ?
H30A C30 H30B 106.9 . . ?
C31 C30 C26 120.0(8) . . ?
C31 C30 H30A 107.3 . . ?
C31 C30 H30B 107.3 . . ?
C26 C30A H30C 108.3 . . ?
C26 C30A H30D 108.3 . . ?
H30C C30A H30D 107.4 . . ?
C31A C30A C26 116.0(8) . . ?
C31A C30A H30C 108.3 . . ?
C31A C30A H30D 108.3 . . ?
C26 C30B H30E 110.3 . . ?
C26 C30B H30F 110.3 . . ?
H30E C30B H30F 108.5 . . ?
C31B C30B C26 107.3(12) . . ?
C31B C30B H30E 110.3 . . ?
C31B C30B H30F 110.3 . . ?
C30 C31 H31 116.2 . . ?
C32 C31 C30 127.5(5) . . ?
C32 C31 H31 116.2 . . ?
C30A C31A H31A 114.6 . . ?
C32A C31A C30A 130.8(8) . . ?
C32A C31A H31A 114.6 . . ?
C30B C31B H31B 126.3 . . ?
C32B C31B C30B 107(2) . . ?
C32B C31B H31B 126.3 . . ?
C31 C32 H32A 120.0 . . ?
C31 C32 H32B 120.0 . . ?
H32A C32 H32B 120.0 . . ?
C31A C32A H32C 120.0 . . ?
C31A C32A H32D 120.0 . . ?
H32C C32A H32D 120.0 . . ?
C31B C32B H32E 120.0 . . ?
C31B C32B H32F 120.0 . . ?
H32E C32B H32F 120.0 . . ?

loop_
_geom_bond_atom_site_label_1
_geom_bond_atom_site_label_2
_geom_bond_distance
_geom_bond_site_symmetry_2
_geom_bond_publ_flag
O1 C2 1.3774(17) . ?
O1 C6 1.4326(17) . ?
C2 C3 1.3947(19) . ?
C2 C7 1.394(2) . ?
C3 C4 1.5387(18) . ?
C3 C10 1.393(2) . ?
C4 C5 1.559(2) . ?
C4 C11 1.5043(19) . ?
C4 C15 1.5060(19) . ?
C5 H5A 0.9900 . ?
C5 H5B 0.9900 . ?
C5 C6 1.510(2) . ?
C6 H6 1.0000 . ?
C6 O16 1.3927(18) . ?
C7 H7 0.9500 . ?
C7 C8 1.382(2) . ?
C8 H8 0.9500 . ?
C8 C9 1.396(2) . ?
C9 C10 1.389(2) . ?
C9 C19 1.518(2) . ?
C10 H10 0.9500 . ?
C11 H11 0.9500 . ?
C11 C12 1.337(2) . ?
C12 C13 1.4873(19) . ?
C12 C22 1.488(2) . ?
C13 C14 1.471(2) . ?
C13 O33 1.2252(17) . ?
C14 H14 0.9500 . ?
C14 C15 1.331(2) . ?
C15 H15 0.9500 . ?
O16 C17 1.4316(19) . ?
C17 H17A 0.9900 . ?
C17 H17B 0.9900 . ?
C17 C18 1.488(2) . ?
C18 H18A 0.9800 . ?
C18 H18B 0.9800 . ?
C18 H18C 0.9800 . ?
C19 H19A 0.9900 . ?
C19 H19B 0.9900 . ?
C19 H19C 0.9900 . ?
C19 H19D 0.9900 . ?
C19 C20 1.437(3) . ?
C19 C20A 1.587(7) . ?
C20 H20 0.9500 . ?
C20 C21 1.320(4) . ?
C20A H20A 0.9500 . ?
C20A H20B 0.9500 . ?
C20A C21A 1.411(11) . ?
C20A C21B 1.348(13) . ?
C21 H21A 0.9500 . ?
C21 H21B 0.9500 . ?
C21A H21C 0.9500 . ?
C21A H21D 0.9500 . ?
C21B H21E 0.9500 . ?
C21B H21F 0.9500 . ?
C22 C23 1.405(2) . ?
C22 C27 1.389(2) . ?
C23 C24 1.393(2) . ?
C23 O28 1.3625(18) . ?
C24 H24 0.9500 . ?
C24 C25 1.383(3) . ?
C25 H25 0.9500 . ?
C25 C26 1.386(3) . ?
C26 C27 1.395(2) . ?
C26 C30 1.516(8) . ?
C26 C30A 1.547(11) . ?
C26 C30B 1.525(14) . ?
C27 H27 0.9500 . ?
O28 C29 1.4287(17) . ?
C29 H29A 0.9800 . ?
C29 H29B 0.9800 . ?
C29 H29C 0.9800 . ?
C30 H30A 0.9900 . ?
C30 H30B 0.9900 . ?
C30 C31 1.481(10) . ?
C30A H30C 0.9900 . ?
C30A H30D 0.9900 . ?
C30A C31A 1.501(11) . ?
C30B H30E 0.9900 . ?
C30B H30F 0.9900 . ?
C30B C31B 1.500(15) . ?
C31 H31 0.9500 . ?
C31 C32 1.369(6) . ?
C31A H31A 0.9500 . ?
C31A C32A 1.261(8) . ?
C31B H31B 0.9500 . ?
C31B C32B 1.301(12) . ?
C32 H32A 0.9500 . ?
C32 H32B 0.9500 . ?
C32A H32C 0.9500 . ?
C32A H32D 0.9500 . ?
C32B H32E 0.9500 . ?
C32B H32F 0.9500 . ?

loop_
_geom_torsion_atom_site_label_1
_geom_torsion_atom_site_label_2
_geom_torsion_atom_site_label_3
_geom_torsion_atom_site_label_4
_geom_torsion
_geom_torsion_site_symmetry_1
_geom_torsion_site_symmetry_2
_geom_torsion_site_symmetry_3
_geom_torsion_site_symmetry_4
_geom_torsion_publ_flag
O1 C2 C3 C4 3.8(2) . . . . ?
O1 C2 C3 C10 -178.95(13) . . . . ?
O1 C2 C7 C8 -179.84(13) . . . . ?
O1 C6 O16 C17 65.95(16) . . . . ?
C2 O1 C6 C5 -52.44(15) . . . . ?
C2 O1 C6 O16 68.45(15) . . . . ?
C2 C3 C4 C5 5.43(17) . . . . ?
C2 C3 C4 C11 122.22(14) . . . . ?
C2 C3 C4 C15 -115.81(14) . . . . ?
C2 C3 C10 C9 -1.7(2) . . . . ?
C2 C7 C8 C9 -1.1(2) . . . . ?
C3 C2 C7 C8 -1.0(2) . . . . ?
C3 C4 C5 C6 -36.71(16) . . . . ?
C3 C4 C11 C12 118.48(15) . . . . ?
C3 C4 C15 C14 -118.15(15) . . . . ?
C4 C3 C10 C9 175.69(13) . . . . ?
C4 C5 C6 O1 62.05(15) . . . . ?
C4 C5 C6 O16 -60.22(15) . . . . ?
C4 C11 C12 C13 0.4(2) . . . . ?
C4 C11 C12 C22 -175.51(13) . . . . ?
C5 C4 C11 C12 -124.48(15) . . . . ?
C5 C4 C15 C14 121.54(14) . . . . ?
C5 C6 O16 C17 -172.14(12) . . . . ?
C6 O1 C2 C3 20.40(18) . . . . ?
C6 O1 C2 C7 -160.78(13) . . . . ?
C6 O16 C17 C18 -174.67(14) . . . . ?
C7 C2 C3 C4 -175.02(13) . . . . ?
C7 C2 C3 C10 2.3(2) . . . . ?
C7 C8 C9 C10 1.7(2) . . . . ?
C7 C8 C9 C19 -179.29(16) . . . . ?
C8 C9 C10 C3 -0.3(2) . . . . ?
C8 C9 C19 C20 37.5(3) . . . . ?
C8 C9 C19 C20A 78.2(4) . . . . ?
C9 C19 C20 C21 -123.0(3) . . . . ?
C9 C19 C20A C21A -101.0(8) . . . . ?
C9 C19 C20A C21B 133.6(7) . . . . ?
C10 C3 C4 C5 -171.81(12) . . . . ?
C10 C3 C4 C11 -55.02(16) . . . . ?
C10 C3 C4 C15 66.95(16) . . . . ?
C10 C9 C19 C20 -143.47(19) . . . . ?
C10 C9 C19 C20A -102.8(4) . . . . ?
C11 C4 C5 C6 -152.68(12) . . . . ?
C11 C4 C15 C14 1.05(19) . . . . ?
C11 C12 C13 C14 3.71(18) . . . . ?
C11 C12 C13 O33 -173.76(13) . . . . ?
C11 C12 C22 C23 -117.36(15) . . . . ?
C11 C12 C22 C27 61.19(19) . . . . ?
C12 C13 C14 C15 -5.54(19) . . . . ?
C12 C22 C23 C24 176.85(13) . . . . ?
C12 C22 C23 O28 -1.05(19) . . . . ?
C12 C22 C27 C26 -177.69(15) . . . . ?
C13 C12 C22 C23 66.69(18) . . . . ?
C13 C12 C22 C27 -114.76(15) . . . . ?
C13 C14 C15 C4 3.1(2) . . . . ?
C15 C4 C5 C6 84.82(14) . . . . ?
C15 C4 C11 C12 -2.9(2) . . . . ?
C19 C9 C10 C3 -179.34(14) . . . . ?
C22 C12 C13 C14 179.70(12) . . . . ?
C22 C12 C13 O33 2.23(19) . . . . ?
C22 C23 C24 C25 0.9(2) . . . . ?
C22 C23 O28 C29 -178.02(13) . . . . ?
C23 C22 C27 C26 0.9(2) . . . . ?
C23 C24 C25 C26 0.9(3) . . . . ?
C24 C23 O28 C29 4.2(2) . . . . ?
C24 C25 C26 C27 -1.7(3) . . . . ?
C24 C25 C26 C30 175.8(5) . . . . ?
C24 C25 C26 C30A -179.5(7) . . . . ?
C24 C25 C26 C30B -178.9(8) . . . . ?
C25 C26 C27 C22 0.8(3) . . . . ?
C25 C26 C30 C31 -57.4(18) . . . . ?
C25 C26 C30A C31A -123.1(8) . . . . ?
C25 C26 C30B C31B -93(3) . . . . ?
C26 C30 C31 C32 -6(2) . . . . ?
C26 C30A C31A C32A 122.0(10) . . . . ?
C26 C30B C31B C32B 87(3) . . . . ?
C27 C22 C23 C24 -1.7(2) . . . . ?
C27 C22 C23 O28 -179.63(13) . . . . ?
C27 C26 C30 C31 119.9(14) . . . . ?
C27 C26 C30A C31A 59.0(12) . . . . ?
C27 C26 C30B C31B 90(3) . . . . ?
O28 C23 C24 C25 178.56(14) . . . . ?
C30 C26 C27 C22 -176.5(6) . . . . ?
C30A C26 C27 C22 179.1(6) . . . . ?
C30B C26 C27 C22 177.8(8) . . . . ?
O33 C13 C14 C15 171.93(13) . . . . ?

loop_
_exptl_oxdiff_crystal_face_indexfrac_h
_exptl_oxdiff_crystal_face_indexfrac_k
_exptl_oxdiff_crystal_face_indexfrac_l
_exptl_oxdiff_crystal_face_x
_exptl_oxdiff_crystal_face_y
_exptl_oxdiff_crystal_face_z
0.0004 -0.0002 -0.9992 0.0007 -0.0472 0.0140
-0.0004 0.0002 0.9992 -0.0007 0.0472 -0.0140
0.9996 -0.0001 -0.0002 -0.0773 0.0058 0.0206
2.9958 3.9949 -5.0008 -0.0170 0.0020 0.8572
-4.9991 1.9978 -2.9984 0.4945 -0.0600 0.3016
-0.9996 0.0001 0.0002 0.0773 -0.0058 -0.0206
-3.9953 -3.9948 5.0010 0.0943 -0.0078 -0.8778
4.9999 -1.9983 1.0000 -0.4932 -0.0343 -0.2736
4.9939 -1.9947 16.9870 -0.5036 0.7204 -0.4980
6.9910 0.0031 15.9852 -0.5518 0.7951 -0.0802
-6.0054 2.0020 14.9872 0.5601 0.7833 0.0285
-7.0017 -0.9949 15.9897 0.4779 0.6592 -0.5500
